data_7038413
loop_
_publ_author_name
'Huxley, Michael'
'Coghlan, Campbell J.'
'Burgun, Alexandre'
'Tarzia, Andrew'
'Sumida, Kenji'
'Sumby, Christopher J.'
'Doonan, Christian J.'

_publ_section_title
;
 Site-specific metal and ligand substitutions in a microporous
 Mn(2+)-based metal-organic framework.
;
_journal_issue 10
_journal_name_full 'Dalton transactions (Cambridge, England : 2003)'
_journal_page_first 4431
_journal_page_last 4438
_journal_paper_doi 10.1039/c5dt05023e
_journal_volume 45
_journal_year 2016
_chemical_formula_sum 'C75 H66 Cl0.8 Fe0.95 Mn2.45 N12 O13.2'
_chemical_formula_weight 1562.61
_chemical_name_systematic
;
 ?
;
_space_group_crystal_system monoclinic
_space_group_IT_number 11
_space_group_name_Hall '-P 2yb'
_space_group_name_H-M_alt 'P 1 21/m 1'
_symmetry_space_group_name_Hall '-P 2yb'
_symmetry_space_group_name_H-M 'P 1 21/m 1'
_atom_sites_solution_hydrogens geom
_audit_creation_method SHELXL-2013
_audit_update_record
;
2016-02-09 deposited with the CCDC.
2016-02-16 downloaded from the CCDC.
;
_cell_angle_alpha 90
_cell_angle_beta 96.66(3)
_cell_angle_gamma 90
_cell_formula_units_Z 2
_cell_length_a 12.345(3)
_cell_length_b 33.257(7)
_cell_length_c 12.934(3)
_cell_measurement_reflns_used 12199
_cell_measurement_temperature 100(2)
_cell_measurement_theta_max 33.25
_cell_measurement_theta_min 0.76
_cell_volume 5274(2)
_computing_cell_refinement 'XDS (Kabsch, 1993)'
_computing_data_collection 'BluIce (McPhillips, 2002)'
_computing_data_reduction 'XDS (Kabsch, 1993)'
_computing_molecular_graphics 'X-Seed (Barbour, 1999)'
_computing_structure_refinement 'SHELXL-2013 (Sheldrick, 2013)'
_computing_structure_solution 'SHELXS-2013 (Sheldrick, 2013)'
_diffrn_ambient_temperature 100(2)
_diffrn_measured_fraction_theta_full 0.954
_diffrn_measured_fraction_theta_max 0.953
_diffrn_measurement_device_type 'ADSC Quantum 210r'
_diffrn_measurement_method 'Phi Scan'
_diffrn_radiation_monochromator 'Silicon Double Crystal'
_diffrn_radiation_source 'MX1 Beamline Australian Synchrotron'
_diffrn_radiation_type Synchrotron
_diffrn_radiation_wavelength 0.71073
_diffrn_reflns_av_R_equivalents 0.0524
_diffrn_reflns_av_unetI/netI 0.0253
_diffrn_reflns_laue_measured_fraction_full 0.954
_diffrn_reflns_laue_measured_fraction_max 0.953
_diffrn_reflns_limit_h_max 16
_diffrn_reflns_limit_h_min -16
_diffrn_reflns_limit_k_max 43
_diffrn_reflns_limit_k_min -43
_diffrn_reflns_limit_l_max 16
_diffrn_reflns_limit_l_min -16
_diffrn_reflns_number 86249
_diffrn_reflns_point_group_measured_fraction_full 0.954
_diffrn_reflns_point_group_measured_fraction_max 0.953
_diffrn_reflns_theta_full 27.000
_diffrn_reflns_theta_max 27.500
_diffrn_reflns_theta_min 1.661
_exptl_absorpt_coefficient_mu 0.486
_exptl_absorpt_correction_T_max 0.9391
_exptl_absorpt_correction_T_min 0.8832
_exptl_absorpt_correction_type multi-scan
_exptl_absorpt_process_details 'XDS (Kabsch, 1993)'
_exptl_crystal_colour Orange
_exptl_crystal_density_diffrn 0.984
_exptl_crystal_description Rod
_exptl_crystal_F_000 1610
_exptl_crystal_size_max 0.300
_exptl_crystal_size_mid 0.100
_exptl_crystal_size_min 0.050
_refine_diff_density_max 1.537
_refine_diff_density_min -1.065
_refine_diff_density_rms 0.120
_refine_ls_extinction_method none
_refine_ls_goodness_of_fit_ref 1.051
_refine_ls_hydrogen_treatment constr
_refine_ls_matrix_type full
_refine_ls_number_parameters 539
_refine_ls_number_reflns 11740
_refine_ls_number_restraints 0
_refine_ls_restrained_S_all 1.051
_refine_ls_R_factor_all 0.1147
_refine_ls_R_factor_gt 0.1036
_refine_ls_shift/su_max 0.000
_refine_ls_shift/su_mean 0.000
_refine_ls_structure_factor_coef Fsqd
_refine_ls_weighting_details 'w=1/[\s^2^(Fo^2^)+(0.1714P)^2^+11.3272P] where P=(Fo^2^+2Fc^2^)/3'
_refine_ls_weighting_scheme calc
_refine_ls_wR_factor_gt 0.2907
_refine_ls_wR_factor_ref 0.2994
_reflns_Friedel_coverage 0.000
_reflns_number_gt 9672
_reflns_number_total 11740
_reflns_threshold_expression 'I > 2\s(I)'
_cod_data_source_file c5dt05023e2.cif
_cod_data_source_block MnFeL3-FeCl2
_cod_depositor_comments
;
The following automatic conversions were performed:

'_exptl_absorpt_correction_type' value 'Multi-Scan' changed to
'multi-scan' according to
/usr/data/users/saulius/crontab/automatic-downloads/rss-feeds/RSC/lib/dictionaries/cif_core.dic
dictionary named 'cif_core.dic' version 2.4.2 from 2011-04-26.

Automatic conversion script
Id: cif_fix_values 4268 2015-11-12 08:31:59Z antanas 

 Adding full bibliography for 7038412--7038413.cif.
;
_cod_original_cell_volume 5274.4(19)
_cod_original_formula_sum 'C75 H66 Cl0.80 Fe0.95 Mn2.45 N12 O13.20'
_cod_database_code 7038413
_shelx_space_group_comment
;
The symmetry employed for this shelxl refinement is uniquely defined
by the following loop, which should always be used as a source of
symmetry information in preference to the above space-group names.
They are only intended as comments.
;
_shelx_estimated_absorpt_t_min 0.868
_shelx_estimated_absorpt_t_max 0.976
_shelxl_version_number 2013-4

loop_
_space_group_symop_operation_xyz
'x, y, z'
'-x, y+1/2, -z'
'-x, -y, -z'
'x, -y-1/2, z'

loop_
_atom_site_label
_atom_site_type_symbol
_atom_site_fract_x
_atom_site_fract_y
_atom_site_fract_z
_atom_site_U_iso_or_equiv
_atom_site_adp_type
_atom_site_occupancy
_atom_site_site_symmetry_order
_atom_site_calc_flag
_atom_site_refinement_flags_posn
_atom_site_refinement_flags_adp
_atom_site_refinement_flags_occupancy
_atom_site_disorder_assembly
_atom_site_disorder_group
Mn1 Mn 0.20740(5) 0.06858(2) 0.59737(4) 0.03541(19) Uani 0.815 1 d . . P A 1
Mn2 Mn 0.0000 0.0000 0.5000 0.0362(2) Uani 0.82 2 d S . P B 1
Fe1 Fe 0.20740(5) 0.06858(2) 0.59737(4) 0.03541(19) Uani 0.185 1 d . . P A 2
Fe2 Fe 0.0000 0.0000 0.5000 0.0362(2) Uani 0.18 2 d S . P B 2
O26 O 1.0341(2) 0.05547(10) 0.5953(2) 0.0410(7) Uani 1 1 d . . . . .
N12 N 0.3856(3) 0.13270(11) 0.6856(3) 0.0387(7) Uani 1 1 d . . . . .
O46 O 0.2097(3) 0.06721(16) 1.4355(3) 0.0738(13) Uani 1 1 d . . . . .
O25 O 1.0615(3) 0.12068(11) 0.5791(3) 0.0584(9) Uani 1 1 d . . . . .
O65 O 0.2807(3) 0.01361(11) 0.6480(3) 0.0585(9) Uani 1 1 d . . . . .
N11 N 0.3641(3) 0.10194(12) 0.6163(3) 0.0424(8) Uani 1 1 d . . . . .
N32 N 0.2549(3) 0.12204(11) 0.8040(3) 0.0403(8) Uani 1 1 d . . . . .
O45 O 0.0712(4) 0.02699(13) 1.3775(3) 0.0768(14) Uani 1 1 d . . . . .
N31 N 0.2032(3) 0.08749(11) 0.7671(3) 0.0419(8) Uani 1 1 d . . . . .
C1 C 0.2943(4) 0.14940(13) 0.7312(4) 0.0429(9) Uani 1 1 d . . . . .
H1A H 0.3169 0.1748 0.7673 0.052 Uiso 1 1 calc R U . . .
H1B H 0.2348 0.1556 0.6755 0.052 Uiso 1 1 calc R U . . .
C24 C 0.9981(4) 0.09152(15) 0.5930(4) 0.0470(10) Uani 1 1 d . . . . .
C64 C 0.2342(4) -0.02035(14) 0.6263(3) 0.0445(10) Uani 1 1 d . . . . .
C14 C 0.5451(4) 0.11371(16) 0.6433(4) 0.0480(10) Uani 1 1 d . . . . .
C13 C 0.4935(4) 0.14037(15) 0.7028(4) 0.0457(10) Uani 1 1 d . . . . .
C35 C 0.1728(4) 0.06835(14) 0.8490(3) 0.0479(11) Uani 1 1 d . . . . .
C21 C 0.8832(4) 0.09862(15) 0.6100(4) 0.0492(11) Uani 1 1 d . . . . .
C22 C 0.8208(4) 0.06673(15) 0.6434(4) 0.0509(11) Uani 1 1 d . . . . .
H22 H 0.8533 0.0411 0.6572 0.061 Uiso 1 1 calc R U . . .
C23 C 0.7146(4) 0.07253(15) 0.6560(4) 0.0518(11) Uani 1 1 d . . . . .
H23 H 0.6739 0.0507 0.6793 0.062 Uiso 1 1 calc R U . . .
C33 C 0.2592(4) 0.12420(15) 0.9091(3) 0.0484(11) Uani 1 1 d . . . . .
C41 C 0.1635(4) 0.06111(16) 1.2556(3) 0.0471(10) Uani 1 1 d . . . . .
C61 C 0.2923(4) -0.05674(15) 0.6697(4) 0.0490(11) Uani 1 1 d . . . . .
C15 C 0.4616(4) 0.09013(16) 0.5911(4) 0.0474(10) Uani 1 1 d . . . . .
C34 C 0.2083(4) 0.09038(15) 0.9415(3) 0.0475(11) Uani 1 1 d . . . . .
C18 C 0.6628(4) 0.10953(17) 0.6358(5) 0.0548(12) Uani 1 1 d . . . . .
C44 C 0.1468(4) 0.05075(16) 1.3646(3) 0.0460(10) Uani 1 1 d . . . . .
C38 C 0.1908(4) 0.08012(17) 1.0485(3) 0.0523(12) Uani 1 1 d . . . . .
C20 C 0.8353(4) 0.13591(17) 0.5941(6) 0.0693(17) Uani 1 1 d . . . . .
H20 H 0.8770 0.1579 0.5734 0.083 Uiso 1 1 calc R U . . .
C43 C 0.0865(5) 0.0675(2) 1.0725(5) 0.0524(17) Uani 0.772(7) 1 d . . P C 1
H43 H 0.0264 0.0662 1.0197 0.063 Uiso 0.772(7) 1 calc R U P C 1
C37 C 0.1154(6) 0.02934(17) 0.8378(4) 0.0671(17) Uani 1 1 d . . . . .
H37A H 0.0486 0.0323 0.7896 0.101 Uiso 1 1 calc R U . . .
H37B H 0.0968 0.0206 0.9059 0.101 Uiso 1 1 calc R U . . .
H37C H 0.1629 0.0093 0.8105 0.101 Uiso 1 1 calc R U . . .
C17 C 0.5420(5) 0.1717(2) 0.7767(6) 0.0723(18) Uani 1 1 d . . . . .
H17A H 0.5070 0.1977 0.7592 0.108 Uiso 1 1 calc R U . . .
H17B H 0.6204 0.1739 0.7715 0.108 Uiso 1 1 calc R U . . .
H17C H 0.5306 0.1642 0.8479 0.108 Uiso 1 1 calc R U . . .
C36 C 0.3132(6) 0.1583(2) 0.9709(4) 0.0734(19) Uani 1 1 d . . . . .
H36A H 0.3924 0.1564 0.9712 0.110 Uiso 1 1 calc R U . . .
H36B H 0.2949 0.1570 1.0426 0.110 Uiso 1 1 calc R U . . .
H36C H 0.2876 0.1839 0.9394 0.110 Uiso 1 1 calc R U . . .
C42 C 0.0741(6) 0.0572(2) 1.1750(4) 0.0532(17) Uani 0.772(7) 1 d . . P C 1
H42 H 0.0058 0.0475 1.1916 0.064 Uiso 0.772(7) 1 calc R U P C 1
C16 C 0.4702(5) 0.0557(2) 0.5184(5) 0.0712(18) Uani 1 1 d . . . . .
H16A H 0.4725 0.0304 0.5575 0.107 Uiso 1 1 calc R U . . .
H16B H 0.5371 0.0584 0.4848 0.107 Uiso 1 1 calc R U . . .
H16C H 0.4069 0.0556 0.4652 0.107 Uiso 1 1 calc R U . . .
C60 C 0.3896(8) -0.0551(2) 0.7218(7) 0.112(4) Uani 1 1 d . . . . .
H60 H 0.4250 -0.0298 0.7330 0.135 Uiso 1 1 calc R U . . .
C58 C 0.4134(8) -0.1249(2) 0.7349(7) 0.106(3) Uani 1 1 d . . . . .
C40 C 0.2629(7) 0.0723(4) 1.2281(5) 0.085(3) Uani 0.772(7) 1 d . . P C 1
H40 H 0.3243 0.0726 1.2797 0.102 Uiso 0.772(7) 1 calc R U P C 1
C39 C 0.2765(6) 0.0834(3) 1.1261(5) 0.079(3) Uani 0.772(7) 1 d . . P C 1
H39 H 0.3451 0.0932 1.1104 0.094 Uiso 0.772(7) 1 calc R U P C 1
C59 C 0.4421(11) -0.0900(3) 0.7613(10) 0.181(7) Uani 1 1 d . . . . .
H59 H 0.5040 -0.0870 0.8117 0.217 Uiso 1 1 calc R U . . .
O66 O 0.1470(4) -0.02464(14) 0.5718(4) 0.0795(14) Uani 1 1 d . . . . .
C19 C 0.7257(4) 0.14157(17) 0.6083(6) 0.0671(16) Uani 1 1 d . . . . .
H19 H 0.6940 0.1675 0.5991 0.080 Uiso 1 1 calc R U . . .
C55 C 0.4735(6) -0.18765(17) 0.8355(5) 0.077(2) Uani 1 1 d . . . . .
C54 C 0.4856(9) -0.1615(2) 0.7639(8) 0.122(4) Uani 1 1 d . . . . .
N52 N 0.6242(8) -0.2068(2) 0.7571(7) 0.120(3) Uani 1 1 d . . . . .
C53 C 0.5765(9) -0.1752(3) 0.7214(10) 0.136(5) Uani 1 1 d . . . . .
C62 C 0.2417(10) -0.0924(2) 0.6589(9) 0.155(6) Uani 1 1 d . . . . .
H62 H 0.1671 -0.0946 0.6315 0.186 Uiso 1 1 calc R U . . .
C56 C 0.3714(13) -0.1868(3) 0.9163(8) 0.181(8) Uani 1 1 d . . . . .
H56A H 0.3636 -0.1595 0.9427 0.271 Uiso 1 1 calc R U . . .
H56B H 0.3902 -0.2052 0.9749 0.271 Uiso 1 1 calc R U . . .
H56C H 0.3024 -0.1953 0.8772 0.271 Uiso 1 1 calc R U . . .
C57 C 0.6270(11) -0.1548(3) 0.6240(10) 0.142(4) Uani 1 1 d . . . . .
H57A H 0.6661 -0.1752 0.5881 0.213 Uiso 1 1 calc R U . . .
H57B H 0.6776 -0.1333 0.6493 0.213 Uiso 1 1 calc R U . . .
H57C H 0.5679 -0.1435 0.5755 0.213 Uiso 1 1 calc R U . . .
C63 C 0.3072(13) -0.1273(2) 0.6914(12) 0.215(10) Uani 1 1 d . . . . .
H63 H 0.2747 -0.1531 0.6822 0.258 Uiso 1 1 calc R U . . .
N51 N 0.5543(8) -0.21497(17) 0.8406(7) 0.131(4) Uani 1 1 d . . . . .
C2 C 0.5693(13) -0.2500 0.9135(10) 0.125(6) Uani 1 2 d S T P . .
H2A H 0.5140 -0.2500 0.9631 0.150 Uiso 1 2 calc R U P . .
H2B H 0.6430 -0.2500 0.9529 0.150 Uiso 1 2 calc R U P . .
Fe3 Fe 0.7527(3) -0.2500 0.7241(2) 0.0562(7) Uani 0.4 2 d S T P . .
Cl2 Cl 0.8545(7) -0.2500 0.9036(8) 0.112(3) Uani 0.4 2 d S T P . .
O1 O 0.8688(12) -0.2037(3) 0.6879(13) 0.100(5) Uani 0.4 1 d . . P . .
O2 O 0.670(2) -0.2500 0.5629(14) 0.109(8) Uani 0.4 2 d S T P . .
C39B C 0.2045(17) 0.0401(5) 1.0903(14) 0.043(5) Uani 0.228(7) 1 d . . P C 2
H39B H 0.2248 0.0189 1.0471 0.051 Uiso 0.228(7) 1 calc R U P C 2
C42B C 0.1653(18) 0.1014(6) 1.2258(14) 0.044(5) Uani 0.228(7) 1 d . . P C 2
H42B H 0.1606 0.1222 1.2754 0.053 Uiso 0.228(7) 1 calc R U P C 2
C40B C 0.1884(17) 0.0319(5) 1.1935(14) 0.042(5) Uani 0.228(7) 1 d . . P C 2
H40B H 0.1954 0.0051 1.2191 0.051 Uiso 0.228(7) 1 calc R U P C 2
C43B C 0.174(2) 0.1104(5) 1.1237(14) 0.050(6) Uani 0.228(7) 1 d . . P C 2
H43B H 0.1689 0.1377 1.1021 0.060 Uiso 0.228(7) 1 calc R U P C 2
Cl1 Cl 0.3356(6) 0.2500 0.8198(4) 0.0782(18) Uani 0.4 2 d S T P . .

loop_
_atom_site_aniso_label
_atom_site_aniso_U_11
_atom_site_aniso_U_22
_atom_site_aniso_U_33
_atom_site_aniso_U_23
_atom_site_aniso_U_13
_atom_site_aniso_U_12
Mn1 0.0337(3) 0.0487(4) 0.0228(3) 0.0003(2) -0.0011(2) -0.0002(2)
Mn2 0.0324(4) 0.0531(5) 0.0220(4) 0.0030(3) -0.0013(3) -0.0030(3)
Fe1 0.0337(3) 0.0487(4) 0.0228(3) 0.0003(2) -0.0011(2) -0.0002(2)
Fe2 0.0324(4) 0.0531(5) 0.0220(4) 0.0030(3) -0.0013(3) -0.0030(3)
O26 0.0302(14) 0.0586(18) 0.0337(14) -0.0051(12) 0.0016(12) 0.0027(12)
N12 0.0357(17) 0.0483(19) 0.0340(17) -0.0084(14) 0.0122(14) -0.0039(14)
O46 0.054(2) 0.142(4) 0.0240(15) 0.0020(18) -0.0010(15) -0.032(2)
O25 0.0317(15) 0.059(2) 0.086(3) 0.0165(18) 0.0150(17) 0.0001(14)
O65 0.069(2) 0.0499(19) 0.055(2) -0.0001(15) -0.0031(18) 0.0106(17)
N11 0.0373(18) 0.055(2) 0.0344(17) -0.0139(15) 0.0042(15) 0.0021(15)
N32 0.047(2) 0.0480(19) 0.0273(16) -0.0079(13) 0.0095(14) -0.0110(15)
O45 0.120(4) 0.079(3) 0.0362(18) -0.0049(17) 0.029(2) -0.039(3)
N31 0.049(2) 0.048(2) 0.0295(16) -0.0034(14) 0.0079(15) -0.0121(16)
C1 0.047(2) 0.040(2) 0.044(2) -0.0028(17) 0.0158(19) -0.0006(17)
C24 0.033(2) 0.056(3) 0.052(3) 0.004(2) 0.0052(19) 0.0015(18)
C64 0.042(2) 0.054(3) 0.035(2) -0.0020(17) -0.0090(18) 0.0093(18)
C14 0.033(2) 0.063(3) 0.049(3) -0.007(2) 0.0099(19) 0.0017(19)
C13 0.034(2) 0.055(3) 0.050(2) -0.0099(19) 0.0108(19) -0.0041(18)
C35 0.067(3) 0.051(2) 0.0260(19) -0.0045(16) 0.0069(19) -0.018(2)
C21 0.035(2) 0.054(3) 0.060(3) 0.000(2) 0.012(2) 0.0012(18)
C22 0.042(2) 0.052(3) 0.061(3) -0.004(2) 0.016(2) 0.0010(19)
C23 0.042(2) 0.055(3) 0.059(3) -0.002(2) 0.011(2) -0.0032(19)
C33 0.054(3) 0.059(3) 0.033(2) -0.0111(18) 0.0090(19) -0.018(2)
C41 0.044(2) 0.068(3) 0.028(2) -0.0002(18) 0.0030(18) -0.009(2)
C61 0.051(3) 0.052(2) 0.040(2) 0.0019(18) -0.012(2) 0.009(2)
C15 0.031(2) 0.065(3) 0.047(2) -0.013(2) 0.0089(18) 0.0023(18)
C34 0.058(3) 0.060(3) 0.0261(19) -0.0047(17) 0.0104(19) -0.016(2)
C18 0.031(2) 0.065(3) 0.069(3) -0.007(2) 0.012(2) 0.0005(19)
C44 0.046(2) 0.064(3) 0.0277(19) -0.0011(18) 0.0033(18) -0.005(2)
C38 0.060(3) 0.072(3) 0.0253(19) -0.0040(19) 0.005(2) -0.022(2)
C20 0.042(3) 0.052(3) 0.116(5) 0.013(3) 0.016(3) -0.001(2)
C43 0.046(3) 0.080(4) 0.032(3) -0.009(3) 0.007(2) -0.028(3)
C37 0.114(5) 0.061(3) 0.026(2) -0.0005(19) 0.006(2) -0.035(3)
C17 0.045(3) 0.084(4) 0.091(4) -0.037(3) 0.018(3) -0.023(3)
C36 0.097(5) 0.079(4) 0.047(3) -0.023(3) 0.018(3) -0.042(3)
C42 0.055(4) 0.082(4) 0.022(2) -0.005(3) 0.003(2) -0.025(3)
C16 0.050(3) 0.091(4) 0.073(4) -0.044(3) 0.007(3) 0.004(3)
C60 0.117(6) 0.070(4) 0.129(7) -0.018(4) -0.074(6) 0.025(4)
C58 0.139(7) 0.053(3) 0.105(6) 0.006(3) -0.076(5) 0.009(4)
C40 0.060(5) 0.169(10) 0.027(3) -0.008(4) 0.008(3) -0.028(5)
C39 0.040(3) 0.174(9) 0.022(3) -0.008(4) 0.004(3) -0.029(4)
C59 0.204(12) 0.099(7) 0.198(12) -0.045(7) -0.155(10) 0.076(7)
O66 0.066(2) 0.078(3) 0.083(3) -0.019(2) -0.039(2) 0.020(2)
C19 0.041(3) 0.054(3) 0.109(5) 0.009(3) 0.024(3) 0.007(2)
C55 0.101(5) 0.046(3) 0.071(4) 0.001(3) -0.045(4) 0.003(3)
C54 0.149(8) 0.055(4) 0.141(8) 0.000(4) -0.075(7) 0.023(5)
N52 0.166(8) 0.091(5) 0.098(6) 0.014(4) 0.002(6) 0.028(5)
C53 0.131(8) 0.078(5) 0.177(11) -0.055(6) -0.077(8) 0.058(6)
C62 0.195(11) 0.055(4) 0.179(10) 0.016(5) -0.132(9) -0.016(5)
C56 0.305(18) 0.106(7) 0.101(7) 0.054(6) -0.108(10) -0.100(9)
C57 0.185(13) 0.096(7) 0.144(10) 0.027(7) 0.013(9) 0.015(7)
C63 0.284(17) 0.046(4) 0.260(16) 0.020(6) -0.199(15) -0.015(6)
N51 0.183(8) 0.044(3) 0.138(7) -0.010(3) -0.109(7) 0.016(4)
C2 0.187(13) 0.042(4) 0.119(9) 0.000 -0.104(9) 0.000
Fe3 0.0797(18) 0.0212(9) 0.0664(16) 0.000 0.0026(14) 0.000
Cl2 0.088(5) 0.091(5) 0.152(8) 0.000 -0.007(5) 0.000
O1 0.117(10) 0.023(4) 0.164(13) 0.012(6) 0.039(9) -0.010(5)
O2 0.22(2) 0.043(8) 0.068(10) 0.000 0.024(13) 0.000
C39B 0.063(12) 0.029(8) 0.033(9) -0.008(6) -0.006(8) -0.004(7)
C42B 0.060(12) 0.050(10) 0.026(8) -0.003(7) 0.020(8) -0.007(9)
C40B 0.062(12) 0.033(8) 0.030(8) 0.006(6) -0.001(8) -0.004(8)
C43B 0.100(18) 0.028(8) 0.026(8) 0.007(6) 0.024(10) 0.000(9)
Cl1 0.165(6) 0.0137(14) 0.065(3) 0.000 0.050(3) 0.000

loop_
_atom_type_symbol
_atom_type_description
_atom_type_scat_dispersion_real
_atom_type_scat_dispersion_imag
_atom_type_scat_source
C C 0.0033 0.0016 'International Tables Vol C Tables 4.2.6.8 and 6.1.1.4'
H H 0.0000 0.0000 'International Tables Vol C Tables 4.2.6.8 and 6.1.1.4'
N N 0.0061 0.0033 'International Tables Vol C Tables 4.2.6.8 and 6.1.1.4'
O O 0.0106 0.0060 'International Tables Vol C Tables 4.2.6.8 and 6.1.1.4'
Cl Cl 0.1484 0.1585 'International Tables Vol C Tables 4.2.6.8 and 6.1.1.4'
Mn Mn 0.3368 0.7283 'International Tables Vol C Tables 4.2.6.8 and 6.1.1.4'
Fe Fe 0.3463 0.8444 'International Tables Vol C Tables 4.2.6.8 and 6.1.1.4'

loop_
_geom_angle_atom_site_label_1
_geom_angle_atom_site_label_2
_geom_angle_atom_site_label_3
_geom_angle
_geom_angle_site_symmetry_1
_geom_angle_site_symmetry_3
O46 Mn1 O65 103.63(19) 1_554 .
O46 Mn1 O26 96.35(13) 1_554 1_455
O65 Mn1 O26 102.45(14) . 1_455
O46 Mn1 N11 90.48(14) 1_554 .
O65 Mn1 N11 93.55(15) . .
O26 Mn1 N11 160.54(13) 1_455 .
O46 Mn1 N31 165.29(18) 1_554 .
O65 Mn1 N31 89.85(15) . .
O26 Mn1 N31 86.29(12) 1_455 .
N11 Mn1 N31 82.71(13) . .
O46 Mn1 O25 90.81(18) 1_554 1_455
O65 Mn1 O25 155.74(14) . 1_455
O26 Mn1 O25 55.97(12) 1_455 1_455
N11 Mn1 O25 105.90(13) . 1_455
N31 Mn1 O25 78.65(15) . 1_455
O45 Mn2 O45 180.0(2) 3_557 1_554
O45 Mn2 O66 94.8(2) 3_557 3_556
O45 Mn2 O66 85.2(2) 1_554 3_556
O45 Mn2 O66 85.2(2) 3_557 .
O45 Mn2 O66 94.8(2) 1_554 .
O66 Mn2 O66 180.0 3_556 .
O45 Mn2 O26 89.71(14) 3_557 3_656
O45 Mn2 O26 90.29(14) 1_554 3_656
O66 Mn2 O26 88.86(14) 3_556 3_656
O66 Mn2 O26 91.13(14) . 3_656
O45 Mn2 O26 90.29(14) 3_557 1_455
O45 Mn2 O26 89.71(14) 1_554 1_455
O66 Mn2 O26 91.14(14) 3_556 1_455
O66 Mn2 O26 88.87(14) . 1_455
O26 Mn2 O26 180.00(9) 3_656 1_455
C24 O26 Fe1 98.7(3) . 1_655
C24 O26 Mn1 98.7(3) . 1_655
C24 O26 Fe2 136.0(3) . 1_655
Fe1 O26 Fe2 107.09(13) 1_655 1_655
C24 O26 Mn2 136.0(3) . 1_655
Mn1 O26 Mn2 107.09(13) 1_655 1_655
C13 N12 N11 111.3(3) . .
C13 N12 C1 131.5(4) . .
N11 N12 C1 117.1(3) . .
C44 O46 Fe1 131.2(3) . 1_556
C44 O46 Mn1 131.2(3) . 1_556
C24 O25 Mn1 84.6(3) . 1_655
C64 O65 Mn1 122.0(3) . .
C15 N11 N12 105.5(4) . .
C15 N11 Mn1 128.5(3) . .
N12 N11 Mn1 123.2(3) . .
C33 N32 N31 110.9(3) . .
C33 N32 C1 130.4(4) . .
N31 N32 C1 118.8(3) . .
C44 O45 Fe2 139.1(3) . 1_556
C44 O45 Mn2 139.1(3) . 1_556
C35 N31 N32 106.6(3) . .
C35 N31 Mn1 132.3(3) . .
N32 N31 Mn1 120.2(2) . .
N32 C1 N12 111.4(4) . .
O25 C24 O26 120.0(4) . .
O25 C24 C21 121.0(4) . .
O26 C24 C21 118.9(4) . .
O66 C64 O65 124.7(4) . .
O66 C64 C61 118.5(5) . .
O65 C64 C61 116.8(4) . .
C13 C14 C15 105.5(4) . .
C13 C14 C18 128.4(4) . .
C15 C14 C18 126.1(4) . .
N12 C13 C14 107.4(4) . .
N12 C13 C17 123.6(4) . .
C14 C13 C17 129.0(4) . .
N31 C35 C34 109.6(4) . .
N31 C35 C37 121.3(4) . .
C34 C35 C37 129.0(4) . .
C20 C21 C22 118.9(4) . .
C20 C21 C24 121.5(5) . .
C22 C21 C24 119.5(4) . .
C23 C22 C21 120.1(5) . .
C22 C23 C18 122.1(5) . .
N32 C33 C34 107.2(4) . .
N32 C33 C36 122.5(4) . .
C34 C33 C36 130.3(4) . .
C40B C41 C42B 121.8(11) . .
C40 C41 C42 118.3(5) . .
C40B C41 C44 118.2(9) . .
C40 C41 C44 122.5(5) . .
C42B C41 C44 119.5(8) . .
C42 C41 C44 119.2(4) . .
C60 C61 C62 118.7(6) . .
C60 C61 C64 122.4(5) . .
C62 C61 C64 118.9(5) . .
N11 C15 C14 110.4(4) . .
N11 C15 C16 120.6(4) . .
C14 C15 C16 129.0(4) . .
C33 C34 C35 105.7(4) . .
C33 C34 C38 126.9(4) . .
C35 C34 C38 127.4(4) . .
C19 C18 C23 117.8(4) . .
C19 C18 C14 121.9(5) . .
C23 C18 C14 120.2(5) . .
O45 C44 O46 125.9(4) . .
O45 C44 C41 117.5(4) . .
O46 C44 C41 116.6(4) . .
C39 C38 C43 120.2(5) . .
C43B C38 C39B 114.6(10) . .
C39 C38 C34 119.1(5) . .
C43 C38 C34 120.7(5) . .
C43B C38 C34 121.7(8) . .
C39B C38 C34 123.1(9) . .
C21 C20 C19 120.3(5) . .
C42 C43 C38 118.8(5) . .
C43 C42 C41 120.6(5) . .
C61 C60 C59 120.8(8) . .
C59 C58 C63 113.2(8) . .
C59 C58 C54 122.2(7) . .
C63 C58 C54 124.0(7) . .
C41 C40 C39 121.8(7) . .
C38 C39 C40 120.0(6) . .
C58 C59 C60 124.6(8) . .
C64 O66 Mn2 149.7(4) . .
C18 C19 C20 120.5(5) . .
C54 C55 N51 110.1(10) . .
C54 C55 C56 125.2(8) . .
N51 C55 C56 124.7(8) . .
C55 C54 C53 103.3(8) . .
C55 C54 C58 126.8(12) . .
C53 C54 C58 129.9(11) . .
C53 N52 N51 97.6(10) . .
C53 N52 Fe3 141.3(10) . .
N51 N52 Fe3 120.8(5) . .
N52 C53 C54 119.6(14) . .
N52 C53 C57 115.3(11) . .
C54 C53 C57 125.1(8) . .
C61 C62 C63 116.1(9) . .
C58 C63 C62 123.3(8) . .
C55 N51 N52 109.4(7) . .
C55 N51 C2 126.5(13) . .
N52 N51 C2 124.1(10) . .
N51 C2 N51 102.2(9) . 4
O1 Fe3 O1 89.3(7) . 4
O1 Fe3 O2 92.3(7) . .
O1 Fe3 O2 92.3(7) 4 .
O1 Fe3 N52 175.2(4) . 4
O1 Fe3 N52 95.0(4) 4 4
O2 Fe3 N52 85.3(6) . 4
O1 Fe3 N52 95.0(4) . .
O1 Fe3 N52 175.2(4) 4 .
O2 Fe3 N52 85.3(6) . .
N52 Fe3 N52 80.7(5) 4 .
O1 Fe3 Cl2 85.9(5) . .
O1 Fe3 Cl2 85.9(5) 4 .
O2 Fe3 Cl2 177.5(7) . .
N52 Fe3 Cl2 96.6(3) 4 .
N52 Fe3 Cl2 96.6(3) . .
C40B C39B C38 121.0(15) . .
C43B C42B C41 118.8(16) . .
C41 C40B C39B 120.4(15) . .
C42B C43B C38 122.3(15) . .

loop_
_geom_bond_atom_site_label_1
_geom_bond_atom_site_label_2
_geom_bond_distance
_geom_bond_site_symmetry_2
Mn1 O46 2.097(3) 1_554
Mn1 O65 2.110(4) .
Mn1 O26 2.180(3) 1_455
Mn1 N11 2.219(4) .
Mn1 N31 2.289(3) .
Mn1 O25 2.490(4) 1_455
Mn2 O45 2.101(4) 3_557
Mn2 O45 2.101(4) 1_554
Mn2 O66 2.106(4) 3_556
Mn2 O66 2.106(4) .
Mn2 O26 2.232(3) 3_656
Mn2 O26 2.232(3) 1_455
O26 C24 1.278(6) .
O26 Fe1 2.180(3) 1_655
O26 Mn1 2.180(3) 1_655
O26 Fe2 2.232(3) 1_655
O26 Mn2 2.232(3) 1_655
N12 C13 1.349(5) .
N12 N11 1.366(5) .
N12 C1 1.442(6) .
O46 C44 1.257(6) .
O46 Fe1 2.097(3) 1_556
O46 Mn1 2.097(3) 1_556
O25 C24 1.273(6) .
O25 Mn1 2.490(4) 1_655
O65 C64 1.283(6) .
N11 C15 1.343(6) .
N32 C33 1.356(5) .
N32 N31 1.373(5) .
N32 C1 1.435(6) .
O45 C44 1.249(6) .
O45 Fe2 2.101(4) 1_556
O45 Mn2 2.101(4) 1_556
N31 C35 1.327(6) .
C24 C21 1.479(6) .
C64 O66 1.225(6) .
C64 C61 1.483(6) .
C14 C13 1.377(6) .
C14 C15 1.404(6) .
C14 C18 1.474(6) .
C13 C17 1.492(7) .
C35 C34 1.428(6) .
C35 C37 1.477(7) .
C21 C20 1.379(7) .
C21 C22 1.408(7) .
C22 C23 1.354(7) .
C23 C18 1.397(7) .
C33 C34 1.377(7) .
C33 C36 1.499(6) .
C41 C40B 1.32(2) .
C41 C40 1.367(9) .
C41 C42B 1.40(2) .
C41 C42 1.434(7) .
C41 C44 1.488(6) .
C61 C60 1.309(9) .
C61 C62 1.339(10) .
C15 C16 1.494(7) .
C34 C38 1.465(6) .
C18 C19 1.389(8) .
C38 C39 1.376(8) .
C38 C43 1.422(8) .
C38 C43B 1.433(19) .
C38 C39B 1.439(19) .
C20 C19 1.400(7) .
C43 C42 1.395(8) .
C60 C59 1.397(11) .
C58 C59 1.251(12) .
C58 C63 1.368(15) .
C58 C54 1.529(10) .
C40 C39 1.399(10) .
C55 C54 1.291(13) .
C55 N51 1.345(10) .
C55 C56 1.728(18) .
C54 C53 1.383(17) .
N52 C53 1.265(11) .
N52 N51 1.483(13) .
N52 Fe3 2.218(9) .
C53 C57 1.619(18) .
C62 C63 1.450(13) .
N51 C2 1.497(11) .
C2 N51 1.497(11) 4
Fe3 O1 2.189(11) .
Fe3 O1 2.189(11) 4
Fe3 O2 2.21(2) .
Fe3 N52 2.218(9) 4
Fe3 Cl2 2.508(10) .
C39B C40B 1.40(3) .
C42B C43B 1.37(2) .

loop_
_platon_squeeze_void_nr
_platon_squeeze_void_average_x
_platon_squeeze_void_average_y
_platon_squeeze_void_average_z
_platon_squeeze_void_volume
_platon_squeeze_void_count_electrons
_platon_squeeze_void_content
1 -0.500 0.102 0.111 1878 373 ' '
